data_4319388
loop_
_publ_author_name
'Long Pan'
'Thomas Frydel'
'Michelle B. Sander'
'Xiaoying Huang'
'Jing Li'

_publ_contact_author
;
Li, Jing
Department of Chemistry,
Rutgers University,
Camden, NJ 08102, USA
;
_publ_contact_author_email jingli@crab.rutgers.edu
_publ_contact_author_fax +1(856)225-6506
_publ_contact_author_phone +1(856)225-6160
_publ_section_title
;
 The Effect of pH on the Dimensionality of Coordination Polymers
;
_journal_name_full 'Inorganic Chemistry'
_journal_page_first 1271
_journal_page_last 1283
_journal_paper_doi 10.1021/ic001012o
_journal_volume 40
_journal_year 2001
_chemical_formula_moiety '[Ba(Hpdc)(H2O)]'
_chemical_formula_sum 'C10 H8 Ba2 N4 O10'
_chemical_formula_weight 618.88
_chemical_name_systematic
; 
 ? 
;
_space_group_IT_number 2
_symmetry_cell_setting triclinic
_symmetry_space_group_name_Hall '-P 1'
_symmetry_space_group_name_H-M 'P -1'
_atom_sites_solution_hydrogens difmap
_atom_sites_solution_primary direct
_atom_sites_solution_secondary difmap
_audit_creation_method SHELXL-97
_cell_angle_alpha 74.69(3)
_cell_angle_beta 73.39(3)
_cell_angle_gamma 85.29(3)
_cell_formula_units_Z 2
_cell_length_a 7.1070(10)
_cell_length_b 9.780(2)
_cell_length_c 11.431(2)
_cell_measurement_reflns_used 20
_cell_measurement_temperature 293(2)
_cell_measurement_theta_max 10.00
_cell_measurement_theta_min 6.90
_cell_volume 734.3(3)
_computing_cell_refinement CAD4/PC
_computing_data_collection CAD4/PC
_computing_data_reduction XCAD4/PC
_computing_molecular_graphics 'Schakal 92'
_computing_publication_material 'Windows Word97'
_computing_structure_refinement 'SHELXL-97 (Sheldrick, 1997)'
_computing_structure_solution 'SHELXS-97 (Sheldrick, 1990)'
_diffrn_ambient_temperature 293(2)
_diffrn_measured_fraction_theta_full 0.993
_diffrn_measured_fraction_theta_max 0.993
_diffrn_measurement_device_type 'Enraf-Nonius CAD4'
_diffrn_measurement_method \w
_diffrn_radiation_monochromator graphite
_diffrn_radiation_source 'fine-focus sealed tube'
_diffrn_radiation_type MoK\a
_diffrn_radiation_wavelength 0.71073
_diffrn_reflns_av_R_equivalents 0.0752
_diffrn_reflns_av_sigmaI/netI 0.0823
_diffrn_reflns_limit_h_max 8
_diffrn_reflns_limit_h_min -8
_diffrn_reflns_limit_k_max 12
_diffrn_reflns_limit_k_min -12
_diffrn_reflns_limit_l_max 14
_diffrn_reflns_limit_l_min -14
_diffrn_reflns_number 6004
_diffrn_reflns_theta_full 26.00
_diffrn_reflns_theta_max 26.00
_diffrn_reflns_theta_min 2.16
_diffrn_standards_decay_% +-1.3?
_diffrn_standards_interval_count 200
_diffrn_standards_interval_time 250
_diffrn_standards_number 3
_exptl_absorpt_coefficient_mu 5.399
_exptl_absorpt_correction_T_max 0.9998
_exptl_absorpt_correction_T_min 0.7722
_exptl_absorpt_correction_type 'Empirical psi scans'
_exptl_crystal_colour colorless
_exptl_crystal_density_diffrn 2.799
_exptl_crystal_density_method 'not measured'
_exptl_crystal_description plate-like
_exptl_crystal_F_000 576
_exptl_crystal_size_max 0.06
_exptl_crystal_size_mid 0.05
_exptl_crystal_size_min 0.025
_refine_diff_density_max 1.581
_refine_diff_density_min -1.867
_refine_diff_density_rms 0.236
_refine_ls_extinction_coef 0.0030(5)
_refine_ls_extinction_expression Fc^*^=kFc[1+0.001xFc^2^\l^3^/sin(2\q)]^-1/4^
_refine_ls_extinction_method SHELXL
_refine_ls_goodness_of_fit_ref 1.242
_refine_ls_hydrogen_treatment mixed
_refine_ls_matrix_type full
_refine_ls_number_parameters 236
_refine_ls_number_reflns 2031
_refine_ls_number_restraints 0
_refine_ls_restrained_S_all 1.242
_refine_ls_R_factor_all 0.0744
_refine_ls_R_factor_gt 0.0422
_refine_ls_shift/su_max 0.001
_refine_ls_shift/su_mean 0.000
_refine_ls_structure_factor_coef Fsqd
_refine_ls_weighting_details 'w=1/[\s^2^(Fo^2^)+(0.0300P)^2^+0.0000P] where P=(Fo^2^+2Fc^2^)/3'
_refine_ls_weighting_scheme calc
_refine_ls_wR_factor_gt 0.0883
_refine_ls_wR_factor_ref 0.0943
_reflns_number_gt 2031
_reflns_number_total 2880
_reflns_threshold_expression >2sigma(I)
_cod_data_source_file ic0010120_7.cif
_cod_data_source_block Compound(7)lp2-1c
_cod_depositor_comments
;
The following automatic conversions were performed:

'_refine_ls_weighting_scheme' value 'calc
w=1/[\s^2^(Fo^2^)+(0.0300P)^2^+0.0000P] where P=(Fo^2^+2Fc^2^)/3' was
changed to 'calc'. New tag '_refine_ls_weighting_details' was
created. The value of the new tag was set to
'w=1/[\s^2^(Fo^2^)+(0.0300P)^2^+0.0000P] where P=(Fo^2^+2Fc^2^)/3'.

Automatic conversion script
Id: cif_fix_values 3143 2015-03-26 13:38:13Z robertas 
;
_cod_original_cell_volume 734.3(2)
_cod_database_code 4319388

loop_
_symmetry_equiv_pos_as_xyz
'x, y, z'
'-x, -y, -z'

loop_
_atom_site_label
_atom_site_type_symbol
_atom_site_fract_x
_atom_site_fract_y
_atom_site_fract_z
_atom_site_U_iso_or_equiv
_atom_site_adp_type
_atom_site_occupancy
_atom_site_calc_flag
_atom_site_refinement_flags
_atom_site_disorder_assembly
_atom_site_disorder_group
Ba1 Ba 0.88422(7) 0.17998(6) 0.84337(5) 0.02171(19) Uani 1 d . . .
Ba2 Ba 0.61845(7) -0.05451(6) 0.64889(5) 0.02353(19) Uani 1 d . . .
O1 O 0.9233(8) 0.1400(6) 0.6069(5) 0.0214(14) Uani 1 d . . .
O2 O 1.0672(8) 0.2340(6) 0.4041(6) 0.0253(15) Uani 1 d . . .
O3 O 0.5403(8) 0.8033(6) 0.4780(5) 0.0227(14) Uani 1 d . . .
O4 O 0.7319(8) 0.7707(7) 0.2941(6) 0.0296(17) Uani 1 d . . .
O5 O 0.6557(9) 0.2054(7) 1.0727(6) 0.0306(16) Uani 1 d . . .
O6 O 0.5563(9) 0.3129(7) 1.2283(6) 0.0319(16) Uani 1 d . . .
O7 O 0.8572(8) 0.8955(6) 0.8106(6) 0.0210(14) Uani 1 d . . .
O8 O 0.8677(9) 0.8783(7) 1.0045(6) 0.0332(17) Uani 1 d . . .
O9 O 0.5209(9) 0.0939(9) 0.8417(7) 0.046(2) Uani 1 d . . .
H1 H 0.4058 0.0474 0.8990 0.055 Uiso 1 d R . .
H2 H 0.4616 0.1709 0.7908 0.055 Uiso 1 d R . .
O10 O 0.2396(8) -0.0612(7) 0.6183(6) 0.0307(16) Uani 1 d . . .
H3 H 0.1385 0.0057 0.6474 0.037 Uiso 1 d R . .
H4 H 0.1954 -0.1442 0.6557 0.037 Uiso 1 d R . .
N1 N 0.7354(10) 0.3955(8) 0.6281(7) 0.0229(17) Uani 1 d . . .
N2 N 0.6609(9) 0.5268(8) 0.5972(7) 0.0201(17) Uani 1 d . . .
H5 H 0.6164 0.5780 0.6444 0.024 Uiso 1 d R . .
N3 N 0.7898(9) 0.4643(8) 0.9063(7) 0.0197(17) Uani 1 d . . .
N4 N 0.8386(9) 0.6027(8) 0.8586(7) 0.0180(16) Uani 1 d . . .
H6 H 0.8926 0.6294 0.7744 0.022 Uiso 1 d R . .
C1 C 0.9483(11) 0.2398(9) 0.5094(8) 0.0181(19) Uani 1 d . . .
C2 C 0.8335(11) 0.3719(9) 0.5157(8) 0.0168(19) Uani 1 d . . .
C3 C 0.8213(11) 0.4867(10) 0.4169(8) 0.019(2) Uani 1 d . . .
H7 H 0.8711 0.4823 0.3167 0.023 Uiso 1 d R . .
C4 C 0.7082(11) 0.5863(9) 0.4724(8) 0.0187(19) Uani 1 d . . .
C5 C 0.6555(12) 0.7311(9) 0.4112(8) 0.020(2) Uani 1 d . . .
C6 C 0.6374(12) 0.3119(10) 1.1167(9) 0.025(2) Uani 1 d . . .
C7 C 0.7268(11) 0.4492(10) 1.0291(8) 0.021(2) Uani 1 d . . .
C8 C 0.7357(11) 0.5773(9) 1.0606(8) 0.0196(19) Uani 1 d . . .
H8 H 0.7192 0.5585 1.1500 0.024 Uiso 1 d R . .
C9 C 0.8085(11) 0.6736(9) 0.9505(8) 0.0165(19) Uani 1 d . . .
C10 C 0.8485(10) 0.8251(8) 0.9176(8) 0.0125(17) Uani 1 d . . .

loop_
_atom_site_aniso_label
_atom_site_aniso_U_11
_atom_site_aniso_U_22
_atom_site_aniso_U_33
_atom_site_aniso_U_23
_atom_site_aniso_U_13
_atom_site_aniso_U_12
Ba1 0.0227(3) 0.0210(4) 0.0226(4) -0.0086(3) -0.0037(2) -0.0061(2)
Ba2 0.0254(3) 0.0185(3) 0.0320(4) -0.0074(3) -0.0144(3) -0.0033(2)
O1 0.025(3) 0.019(4) 0.020(4) -0.004(3) -0.006(2) -0.002(3)
O2 0.030(3) 0.017(4) 0.030(4) -0.012(3) -0.003(3) 0.000(3)
O3 0.027(3) 0.012(3) 0.028(4) -0.008(3) -0.004(3) 0.003(3)
O4 0.023(3) 0.039(5) 0.024(4) -0.008(3) 0.001(3) -0.008(3)
O5 0.037(4) 0.018(4) 0.033(4) -0.009(3) 0.000(3) -0.008(3)
O6 0.042(4) 0.020(4) 0.024(4) -0.003(3) 0.004(3) -0.006(3)
O7 0.025(3) 0.014(3) 0.025(4) -0.001(3) -0.013(3) 0.005(3)
O8 0.045(4) 0.026(4) 0.035(4) -0.012(3) -0.014(3) -0.010(3)
O9 0.022(3) 0.072(6) 0.044(5) -0.022(4) -0.005(3) 0.003(4)
O10 0.024(3) 0.028(4) 0.039(4) -0.016(3) 0.000(3) -0.006(3)
N1 0.020(4) 0.022(5) 0.029(5) -0.012(4) -0.005(3) -0.005(3)
N2 0.021(4) 0.012(4) 0.031(5) -0.012(4) -0.007(3) 0.004(3)
N3 0.020(4) 0.020(4) 0.019(4) -0.002(3) -0.004(3) -0.009(3)
N4 0.019(3) 0.020(4) 0.014(4) -0.005(3) -0.001(3) -0.005(3)
C1 0.014(4) 0.022(5) 0.022(5) -0.010(4) -0.005(3) -0.008(3)
C2 0.019(4) 0.012(5) 0.021(5) -0.004(4) -0.007(3) -0.007(3)
C3 0.011(4) 0.022(5) 0.026(5) -0.013(4) 0.000(3) -0.001(3)
C4 0.012(4) 0.021(5) 0.025(5) -0.006(4) -0.007(3) -0.001(3)
C5 0.025(4) 0.015(5) 0.024(5) -0.006(4) -0.012(4) -0.004(4)
C6 0.022(4) 0.028(6) 0.023(6) -0.009(5) -0.003(4) -0.001(4)
C7 0.017(4) 0.025(6) 0.020(5) -0.008(4) -0.002(3) -0.002(4)
C8 0.021(4) 0.018(5) 0.020(5) -0.006(4) -0.004(3) -0.001(4)
C9 0.014(4) 0.014(5) 0.022(5) -0.010(4) 0.000(3) -0.001(3)
C10 0.010(4) 0.002(4) 0.023(5) -0.001(4) -0.004(3) 0.004(3)

loop_
_atom_type_symbol
_atom_type_description
_atom_type_scat_dispersion_real
_atom_type_scat_dispersion_imag
_atom_type_scat_source
C C 0.0033 0.0016 'International Tables Vol C Tables 4.2.6.8 and 6.1.1.4'
H H 0.0000 0.0000 'International Tables Vol C Tables 4.2.6.8 and 6.1.1.4'
N N 0.0061 0.0033 'International Tables Vol C Tables 4.2.6.8 and 6.1.1.4'
O O 0.0106 0.0060 'International Tables Vol C Tables 4.2.6.8 and 6.1.1.4'
Ba Ba -0.3244 2.2819 'International Tables Vol C Tables 4.2.6.8 and 6.1.1.4'

loop_
_geom_angle_atom_site_label_1
_geom_angle_atom_site_label_2
_geom_angle_atom_site_label_3
_geom_angle
_geom_angle_site_symmetry_1
_geom_angle_site_symmetry_3
_geom_angle_publ_flag
O5 Ba1 O4 136.75(18) . 2_766 ?
O5 Ba1 O8 75.3(2) . 2_767 ?
O4 Ba1 O8 68.41(19) 2_766 2_767 ?
O5 Ba1 O1 150.61(17) . . ?
O4 Ba1 O1 72.12(17) 2_766 . ?
O8 Ba1 O1 131.79(18) 2_767 . ?
O5 Ba1 O9 78.72(19) . . ?
O4 Ba1 O9 144.51(18) 2_766 . ?
O8 Ba1 O9 139.2(2) 2_767 . ?
O1 Ba1 O9 72.46(18) . . ?
O5 Ba1 O7 111.41(18) . 1_545 ?
O4 Ba1 O7 97.20(17) 2_766 1_545 ?
O8 Ba1 O7 99.32(17) 2_767 1_545 ?
O1 Ba1 O7 59.37(17) . 1_545 ?
O9 Ba1 O7 62.1(2) . 1_545 ?
O5 Ba1 N3 57.63(19) . . ?
O4 Ba1 N3 98.48(18) 2_766 . ?
O8 Ba1 N3 89.22(19) 2_767 . ?
O1 Ba1 N3 123.43(19) . . ?
O9 Ba1 N3 102.8(2) . . ?
O7 Ba1 N3 164.04(16) 1_545 . ?
O5 Ba1 O8 77.30(19) . 1_545 ?
O4 Ba1 O8 106.48(19) 2_766 1_545 ?
O8 Ba1 O8 65.11(19) 2_767 1_545 ?
O1 Ba1 O8 102.20(17) . 1_545 ?
O9 Ba1 O8 78.9(2) . 1_545 ?
O7 Ba1 O8 43.30(16) 1_545 1_545 ?
N3 Ba1 O8 132.95(18) . 1_545 ?
O5 Ba1 N1 109.4(2) . . ?
O4 Ba1 N1 91.35(19) 2_766 . ?
O8 Ba1 N1 148.82(17) 2_767 . ?
O1 Ba1 N1 55.21(18) . . ?
O9 Ba1 N1 70.2(2) . . ?
O7 Ba1 N1 106.81(17) 1_545 . ?
N3 Ba1 N1 69.90(19) . . ?
O8 Ba1 N1 145.81(16) 1_545 . ?
O5 Ba1 C10 94.4(2) . 1_545 ?
O4 Ba1 C10 103.58(19) 2_766 1_545 ?
O8 Ba1 C10 83.16(18) 2_767 1_545 ?
O1 Ba1 C10 80.25(19) . 1_545 ?
O9 Ba1 C10 67.9(2) . 1_545 ?
O7 Ba1 C10 21.00(17) 1_545 1_545 ?
N3 Ba1 C10 152.01(19) . 1_545 ?
O8 Ba1 C10 22.34(17) 1_545 1_545 ?
N1 Ba1 C10 125.87(18) . 1_545 ?
O5 Ba1 Ba2 115.46(13) . . ?
O4 Ba1 Ba2 107.12(13) 2_766 . ?
O8 Ba1 Ba2 137.25(13) 2_767 . ?
O1 Ba1 Ba2 38.77(11) . . ?
O9 Ba1 Ba2 38.71(14) . . ?
O7 Ba1 Ba2 37.96(11) 1_545 . ?
N3 Ba1 Ba2 132.44(13) . . ?
O8 Ba1 Ba2 76.77(11) 1_545 . ?
N1 Ba1 Ba2 70.10(12) . . ?
C10 Ba1 Ba2 55.77(14) 1_545 . ?
O6 Ba2 O2 79.39(19) 2_657 2_756 ?
O6 Ba2 O7 89.77(19) 2_657 1_545 ?
O2 Ba2 O7 64.41(17) 2_756 1_545 ?
O6 Ba2 O10 68.5(2) 2_657 . ?
O2 Ba2 O10 129.09(18) 2_756 . ?
O7 Ba2 O10 148.27(18) 1_545 . ?
O6 Ba2 O3 129.25(18) 2_657 2_666 ?
O2 Ba2 O3 138.03(18) 2_756 2_666 ?
O7 Ba2 O3 132.61(16) 1_545 2_666 ?
O10 Ba2 O3 60.95(17) . 2_666 ?
O6 Ba2 O9 102.6(2) 2_657 . ?
O2 Ba2 O9 127.69(19) 2_756 . ?
O7 Ba2 O9 63.34(19) 1_545 . ?
O10 Ba2 O9 97.99(18) . . ?
O3 Ba2 O9 80.5(2) 2_666 . ?
O6 Ba2 O1 149.47(19) 2_657 . ?
O2 Ba2 O1 82.22(17) 2_756 . ?
O7 Ba2 O1 60.21(17) 1_545 . ?
O10 Ba2 O1 140.78(19) . . ?
O3 Ba2 O1 79.99(17) 2_666 . ?
O9 Ba2 O1 70.32(18) . . ?
O6 Ba2 O10 127.32(18) 2_657 2_656 ?
O2 Ba2 O10 80.62(19) 2_756 2_656 ?
O7 Ba2 O10 123.29(17) 1_545 2_656 ?
O10 Ba2 O10 88.43(16) . 2_656 ?
O3 Ba2 O10 57.84(18) 2_666 2_656 ?
O9 Ba2 O10 127.8(2) . 2_656 ?
O1 Ba2 O10 72.54(16) . 2_656 ?
O6 Ba2 O3 67.81(18) 2_657 1_545 ?
O2 Ba2 O3 73.96(17) 2_756 1_545 ?
O7 Ba2 O3 135.76(18) 1_545 1_545 ?
O10 Ba2 O3 57.92(17) . 1_545 ?
O3 Ba2 O3 88.70(17) 2_666 1_545 ?
O9 Ba2 O3 155.76(17) . 1_545 ?
O1 Ba2 O3 129.25(16) . 1_545 ?
O10 Ba2 O3 59.93(16) 2_656 1_545 ?
O6 Ba2 O5 42.40(16) 2_657 2_657 ?
O2 Ba2 O5 106.55(18) 2_756 2_657 ?
O7 Ba2 O5 73.55(17) 1_545 2_657 ?
O10 Ba2 O5 74.86(17) . 2_657 ?
O3 Ba2 O5 115.01(17) 2_666 2_657 ?
O9 Ba2 O5 60.30(19) . 2_657 ?
O1 Ba2 O5 123.38(16) . 2_657 ?
O10 Ba2 O5 162.78(16) 2_656 2_657 ?
O3 Ba2 O5 106.31(16) 1_545 2_657 ?
O6 Ba2 C6 20.6(2) 2_657 2_657 ?
O2 Ba2 C6 91.7(2) 2_756 2_657 ?
O7 Ba2 C6 80.19(19) 1_545 2_657 ?
O10 Ba2 C6 71.5(2) . 2_657 ?
O3 Ba2 C6 125.89(19) 2_666 2_657 ?
O9 Ba2 C6 82.0(2) . 2_657 ?
O1 Ba2 C6 138.61(19) . 2_657 ?
O10 Ba2 C6 146.92(19) 2_656 2_657 ?
O3 Ba2 C6 87.01(19) 1_545 2_657 ?
O5 Ba2 C6 21.83(18) 2_657 2_657 ?
O6 Ba2 Ba2 99.98(15) 2_657 2_656 ?
O2 Ba2 Ba2 108.76(13) 2_756 2_656 ?
O7 Ba2 Ba2 167.02(12) 1_545 2_656 ?
O10 Ba2 Ba2 44.68(13) . 2_656 ?
O3 Ba2 Ba2 44.74(11) 2_666 2_656 ?
O9 Ba2 Ba2 121.84(16) . 2_656 ?
O1 Ba2 Ba2 108.95(13) . 2_656 ?
O10 Ba2 Ba2 43.75(11) 2_656 2_656 ?
O3 Ba2 Ba2 43.95(12) 1_545 2_656 ?
O5 Ba2 Ba2 119.42(12) 2_657 2_656 ?
C6 Ba2 Ba2 111.73(15) 2_657 2_656 ?
C1 O1 Ba1 123.1(5) . . ?
C1 O1 Ba2 116.3(4) . . ?
Ba1 O1 Ba2 103.86(18) . . ?
C1 O2 Ba2 129.7(6) . 2_756 ?
C5 O3 Ba2 117.4(5) . 2_666 ?
C5 O3 Ba2 128.8(5) . 1_565 ?
Ba2 O3 Ba2 91.30(17) 2_666 1_565 ?
C5 O4 Ba1 131.0(5) . 2_766 ?
C6 O5 Ba1 127.3(6) . . ?
C6 O5 Ba2 83.7(5) . 2_657 ?
Ba1 O5 Ba2 148.6(2) . 2_657 ?
C6 O6 Ba2 108.2(6) . 2_657 ?
C10 O7 Ba2 136.6(5) . 1_565 ?
C10 O7 Ba1 99.7(5) . 1_565 ?
Ba2 O7 Ba1 101.55(19) 1_565 1_565 ?
C10 O8 Ba1 133.1(5) . 2_767 ?
C10 O8 Ba1 93.6(5) . 1_565 ?
Ba1 O8 Ba1 114.89(19) 2_767 1_565 ?
Ba1 O9 Ba2 103.5(2) . . ?
Ba1 O9 H1 139.5 . . ?
Ba2 O9 H1 103.2 . . ?
Ba1 O9 H2 109.3 . . ?
Ba2 O9 H2 91.5 . . ?
H1 O9 H2 99.8 . . ?
Ba2 O10 Ba2 91.57(16) . 2_656 ?
Ba2 O10 H3 120.1 . . ?
Ba2 O10 H3 104.9 2_656 . ?
Ba2 O10 H4 107.0 . . ?
Ba2 O10 H4 126.7 2_656 . ?
H3 O10 H4 107.3 . . ?
C2 N1 N2 103.4(7) . . ?
C2 N1 Ba1 109.4(6) . . ?
N2 N1 Ba1 142.6(5) . . ?
C4 N2 N1 113.7(7) . . ?
C4 N2 H5 117.9 . . ?
N1 N2 H5 126.6 . . ?
C7 N3 N4 104.4(7) . . ?
C7 N3 Ba1 111.3(6) . . ?
N4 N3 Ba1 140.9(5) . . ?
N3 N4 C9 112.3(7) . . ?
N3 N4 H6 115.5 . . ?
C9 N4 H6 132.0 . . ?
O1 C1 O2 123.6(8) . . ?
O1 C1 C2 118.8(7) . . ?
O2 C1 C2 117.6(8) . . ?
N1 C2 C3 111.9(8) . . ?
N1 C2 C1 120.2(8) . . ?
C3 C2 C1 127.8(8) . . ?
C4 C3 C2 105.4(8) . . ?
C4 C3 H7 130.6 . . ?
C2 C3 H7 123.0 . . ?
N2 C4 C3 105.7(8) . . ?
N2 C4 C5 125.8(8) . . ?
C3 C4 C5 128.4(8) . . ?
O4 C5 O3 125.9(8) . . ?
O4 C5 C4 115.4(8) . . ?
O3 C5 C4 118.8(8) . . ?
O6 C6 O5 125.2(9) . . ?
O6 C6 C7 116.8(8) . . ?
O5 C6 C7 117.9(8) . . ?
O6 C6 Ba2 51.1(5) . 2_657 ?
O5 C6 Ba2 74.5(5) . 2_657 ?
C7 C6 Ba2 167.1(6) . 2_657 ?
N3 C7 C8 111.4(8) . . ?
N3 C7 C6 121.1(7) . . ?
C8 C7 C6 127.2(8) . . ?
C9 C8 C7 106.0(8) . . ?
C9 C8 H8 142.2 . . ?
C7 C8 H8 109.2 . . ?
C8 C9 N4 105.9(7) . . ?
C8 C9 C10 133.6(8) . . ?
N4 C9 C10 120.5(7) . . ?
O7 C10 O8 123.2(8) . . ?
O7 C10 C9 119.1(7) . . ?
O8 C10 C9 117.7(7) . . ?
O7 C10 Ba1 59.3(4) . 1_565 ?
O8 C10 Ba1 64.1(4) . 1_565 ?
C9 C10 Ba1 173.2(5) . 1_565 ?

loop_
_geom_bond_atom_site_label_1
_geom_bond_atom_site_label_2
_geom_bond_distance
_geom_bond_site_symmetry_2
_geom_bond_publ_flag
Ba1 O5 2.723(6) . ?
Ba1 O4 2.741(5) 2_766 ?
Ba1 O8 2.742(6) 2_767 ?
Ba1 O1 2.766(6) . ?
Ba1 O9 2.787(6) . ?
Ba1 O7 2.932(6) 1_545 ?
Ba1 N3 3.029(7) . ?
Ba1 O8 3.029(7) 1_545 ?
Ba1 N1 3.162(8) . ?
Ba1 C10 3.361(8) 1_545 ?
Ba1 Ba2 4.4243(12) . ?
Ba2 O6 2.746(6) 2_657 ?
Ba2 O2 2.754(6) 2_756 ?
Ba2 O7 2.777(6) 1_545 ?
Ba2 O10 2.820(6) . ?
Ba2 O3 2.831(6) 2_666 ?
Ba2 O9 2.846(7) . ?
Ba2 O1 2.854(5) . ?
Ba2 O10 2.868(6) 2_656 ?
Ba2 O3 2.871(6) 1_545 ?
Ba2 O5 3.248(6) 2_657 ?
Ba2 C6 3.351(9) 2_657 ?
Ba2 Ba2 4.0771(15) 2_656 ?
O1 C1 1.251(10) . ?
O2 C1 1.270(9) . ?
O2 Ba2 2.754(6) 2_756 ?
O3 C5 1.258(10) . ?
O3 Ba2 2.831(6) 2_666 ?
O3 Ba2 2.871(6) 1_565 ?
O4 C5 1.257(10) . ?
O4 Ba1 2.741(5) 2_766 ?
O5 C6 1.254(11) . ?
O5 Ba2 3.248(6) 2_657 ?
O6 C6 1.244(10) . ?
O6 Ba2 2.746(6) 2_657 ?
O7 C10 1.222(10) . ?
O7 Ba2 2.777(6) 1_565 ?
O7 Ba1 2.932(6) 1_565 ?
O8 C10 1.280(10) . ?
O8 Ba1 2.742(6) 2_767 ?
O8 Ba1 3.029(7) 1_565 ?
O9 H1 0.9499 . ?
O9 H2 0.9692 . ?
O10 Ba2 2.868(6) 2_656 ?
O10 H3 0.9779 . ?
O10 H4 0.8500 . ?
N1 C2 1.344(10) . ?
N1 N2 1.345(10) . ?
N2 C4 1.345(11) . ?
N2 H5 0.8135 . ?
N3 C7 1.318(10) . ?
N3 N4 1.352(9) . ?
N4 C9 1.365(10) . ?
N4 H6 0.9027 . ?
C1 C2 1.478(12) . ?
C2 C3 1.384(12) . ?
C3 C4 1.379(12) . ?
C3 H7 1.1088 . ?
C4 C5 1.475(12) . ?
C6 C7 1.509(12) . ?
C6 Ba2 3.351(9) 2_657 ?
C7 C8 1.402(12) . ?
C8 C9 1.349(11) . ?
C8 H8 0.9633 . ?
C9 C10 1.460(11) . ?
C10 Ba1 3.361(8) 1_565 ?
